data_2212550
loop_
_publ_author_name
'Malak, Muhammad H.'
'Lalancette, Roger A.'
'Thompson, Hugh W.'

_publ_section_title
;
 ({-})-<i>cis</i>-1-Acetyl-3-ethynyl-2,2-dimethylcyclobutane
;
_journal_coeditor_code FL2102
_journal_issue 3
_journal_name_full 'Acta Crystallographica Section E'
_journal_page_first o1412
_journal_page_last o1414
_journal_paper_doi 10.1107/S1600536807007386
_journal_volume 63
_journal_year 2007
_chemical_formula_iupac 'C10 H14 O'
_chemical_formula_moiety 'C10 H14 O'
_chemical_formula_sum 'C10 H14 O'
_chemical_formula_weight 150.21
_chemical_melting_point 316
_chemical_name_systematic
;
(-)-cis-1-Acetyl-3-ethynyl-2,2-dimethylcyclobutane
;
_space_group_IT_number 19
_symmetry_cell_setting orthorhombic
_symmetry_space_group_name_Hall 'P 2ac 2ab'
_symmetry_space_group_name_H-M 'P 21 21 21'
_atom_sites_solution_hydrogens geom
_atom_sites_solution_primary direct
_atom_sites_solution_secondary difmap
_audit_creation_method SHELXL97
_cell_angle_alpha 90.00
_cell_angle_beta 90.00
_cell_angle_gamma 90.00
_cell_formula_units_Z 4
_cell_length_a 6.5329(2)
_cell_length_b 11.5432(5)
_cell_length_c 12.3324(5)
_cell_measurement_reflns_used 5748
_cell_measurement_temperature 100(2)
_cell_measurement_theta_max 68.0
_cell_measurement_theta_min 3.0
_cell_volume 929.99(6)
_computing_cell_refinement APEX2
_computing_data_collection 'APEX2 (Bruker, 2006)'
_computing_data_reduction 'SAINT (Bruker, 2005)'
_computing_molecular_graphics SHELXTL
_computing_publication_material SHELXTL
_computing_structure_refinement SHELXTL
_computing_structure_solution 'SHELXTL (Sheldrick, 2004)'
_diffrn_ambient_temperature 100(2)
_diffrn_measured_fraction_theta_full 0.997
_diffrn_measured_fraction_theta_max 0.997
_diffrn_measurement_device_type 'Bruker SMART CCD APEXII area-detector'
_diffrn_measurement_method '\f and \w'
_diffrn_radiation_monochromator graphite
_diffrn_radiation_source 'fine-focus sealed tube'
_diffrn_radiation_type CuK\a
_diffrn_radiation_wavelength 1.54178
_diffrn_reflns_av_R_equivalents 0.025
_diffrn_reflns_av_sigmaI/netI 0.019
_diffrn_reflns_limit_h_max 7
_diffrn_reflns_limit_h_min -7
_diffrn_reflns_limit_k_max 13
_diffrn_reflns_limit_k_min -12
_diffrn_reflns_limit_l_max 14
_diffrn_reflns_limit_l_min -14
_diffrn_reflns_number 5748
_diffrn_reflns_theta_full 68.04
_diffrn_reflns_theta_max 68.04
_diffrn_reflns_theta_min 5.25
_diffrn_standards_decay_% 0
_diffrn_standards_number 0
_exptl_absorpt_coefficient_mu 0.521
_exptl_absorpt_correction_T_max 0.963
_exptl_absorpt_correction_T_min 0.898
_exptl_absorpt_correction_type multi-scan
_exptl_absorpt_process_details '(SADABS; Bruker, 2005)'
_exptl_crystal_colour colourless
_exptl_crystal_density_diffrn 1.073
_exptl_crystal_density_method 'not measured'
_exptl_crystal_description 'oblong prism'
_exptl_crystal_F_000 328
_exptl_crystal_size_max 0.21
_exptl_crystal_size_mid 0.07
_exptl_crystal_size_min 0.07
_refine_diff_density_max 0.19
_refine_diff_density_min -0.12
_refine_ls_extinction_method none
_refine_ls_goodness_of_fit_ref 1.04
_refine_ls_hydrogen_treatment constr
_refine_ls_matrix_type full
_refine_ls_number_parameters 104
_refine_ls_number_reflns 1001
_refine_ls_number_restraints 0
_refine_ls_restrained_S_all 1.04
_refine_ls_R_factor_all 0.039
_refine_ls_R_factor_gt 0.035
_refine_ls_shift/su_max 0.00
_refine_ls_shift/su_mean 0.00
_refine_ls_structure_factor_coef Fsqd
_refine_ls_weighting_details 'calc w = 1/[\s^2^(Fo^2^)+(0.0522P)^2^+0.1958P] where P=(Fo^2^+2Fc^2^)/3'
_refine_ls_weighting_scheme calc
_refine_ls_wR_factor_gt 0.092
_refine_ls_wR_factor_ref 0.095
_reflns_number_gt 916
_reflns_number_total 1001
_reflns_threshold_expression I>2\s(I)
_cod_data_source_file fl2102.cif
_cod_data_source_block I
_cod_database_code 2212550
_cod_database_fobs_code 2212550

loop_
_symmetry_equiv_pos_as_xyz
'x, y, z'
'-x+1/2, -y, z+1/2'
'-x, y+1/2, -z+1/2'
'x+1/2, -y+1/2, -z'

loop_
_atom_site_type_symbol
_atom_site_label
_atom_site_fract_x
_atom_site_fract_y
_atom_site_fract_z
_atom_site_U_iso_or_equiv
_atom_site_adp_type
_atom_site_calc_flag
_atom_site_refinement_flags
_atom_site_occupancy
O O1 1.0413(3) 0.19304(13) 0.59997(12) 0.0421(4) Uani d . 1
C C1 0.9376(3) 0.29439(18) 0.75829(15) 0.0294(5) Uani d . 1
H H1 1.0011 0.3675 0.7859 0.035 Uiso calc R 1
C C2 0.7072(3) 0.28551(18) 0.79641(15) 0.0277(5) Uani d . 1
C C3 0.7904(3) 0.21663(19) 0.89641(16) 0.0322(5) Uani d . 1
H H3 0.8199 0.2721 0.9567 0.039 Uiso calc R 1
C C4 0.9901(3) 0.1928(2) 0.83300(17) 0.0346(5) Uani d . 1
H H4A 1.1161 0.2047 0.8762 0.041 Uiso calc R 1
H H4B 0.9924 0.1168 0.7959 0.041 Uiso calc R 1
C C5 0.9744(3) 0.28201(18) 0.63815(16) 0.0305(5) Uani d . 1
C C6 0.9231(4) 0.3838(2) 0.56894(16) 0.0362(5) Uani d . 1
H H6A 1.0484 0.4270 0.5523 0.054 Uiso calc R 1
H H6B 0.8273 0.4343 0.6077 0.054 Uiso calc R 1
H H6C 0.8600 0.3571 0.5013 0.054 Uiso calc R 1
C C7 0.5784(3) 0.21029(19) 0.72082(16) 0.0340(5) Uani d . 1
H H7A 0.4474 0.1924 0.7557 0.051 Uiso calc R 1
H H7B 0.6518 0.1381 0.7053 0.051 Uiso calc R 1
H H7C 0.5535 0.2521 0.6529 0.051 Uiso calc R 1
C C8 0.5993(4) 0.39884(19) 0.82303(19) 0.0421(6) Uani d . 1
H H8A 0.5651 0.4394 0.7556 0.063 Uiso calc R 1
H H8B 0.6898 0.4476 0.8670 0.063 Uiso calc R 1
H H8C 0.4736 0.3826 0.8636 0.063 Uiso calc R 1
C C9 0.6751(3) 0.1182(2) 0.93933(16) 0.0331(5) Uani d . 1
C C10 0.5874(4) 0.03687(19) 0.97558(17) 0.0358(5) Uani d . 1
H H10 0.5172 -0.0282 1.0046 0.043 Uiso calc R 1

loop_
_atom_site_aniso_label
_atom_site_aniso_U_11
_atom_site_aniso_U_22
_atom_site_aniso_U_33
_atom_site_aniso_U_12
_atom_site_aniso_U_13
_atom_site_aniso_U_23
O1 0.0481(10) 0.0373(9) 0.0408(8) 0.0008(8) 0.0104(8) -0.0090(7)
C1 0.0279(10) 0.0295(10) 0.0307(9) -0.0030(10) 0.0005(9) -0.0031(8)
C2 0.0277(10) 0.0274(10) 0.0281(10) 0.0009(9) 0.0029(9) -0.0003(8)
C3 0.0311(11) 0.0348(11) 0.0309(10) -0.0006(10) 0.0005(9) -0.0014(9)
C4 0.0257(10) 0.0434(12) 0.0346(10) -0.0012(10) -0.0015(9) 0.0053(9)
C5 0.0258(10) 0.0326(11) 0.0333(10) -0.0065(9) 0.0029(8) -0.0045(8)
C6 0.0364(11) 0.0392(12) 0.0331(10) -0.0070(11) 0.0024(10) -0.0016(9)
C7 0.0255(9) 0.0413(12) 0.0353(10) -0.0014(11) -0.0014(9) 0.0031(10)
C8 0.0474(13) 0.0362(12) 0.0426(12) 0.0105(11) 0.0125(12) -0.0004(10)
C9 0.0292(10) 0.0385(12) 0.0316(10) 0.0053(11) 0.0026(9) -0.0007(9)
C10 0.0322(11) 0.0368(12) 0.0386(11) 0.0006(10) 0.0034(10) 0.0069(9)

loop_
_atom_type_symbol
_atom_type_description
_atom_type_scat_dispersion_real
_atom_type_scat_dispersion_imag
_atom_type_scat_source
C C 0.0181 0.0091 'International Tables Vol C Tables 4.2.6.8 and 6.1.1.4'
H H 0.0000 0.0000 'International Tables Vol C Tables 4.2.6.8 and 6.1.1.4'
O O 0.0492 0.0322 'International Tables Vol C Tables 4.2.6.8 and 6.1.1.4'

loop_
_geom_angle_atom_site_label_1
_geom_angle_atom_site_label_2
_geom_angle_atom_site_label_3
_geom_angle
C5 C1 C4 118.90(18)
C5 C1 C2 115.96(16)
C4 C1 C2 89.12(15)
C5 C1 H1 110.4
C4 C1 H1 110.4
C2 C1 H1 110.4
C8 C2 C7 111.44(18)
C8 C2 C3 115.32(17)
C7 C2 C3 112.57(17)
C8 C2 C1 116.71(18)
C7 C2 C1 112.34(16)
C3 C2 C1 86.35(15)
C9 C3 C4 118.66(19)
C9 C3 C2 120.06(18)
C4 C3 C2 89.15(15)
C9 C3 H3 109.1
C4 C3 H3 109.1
C2 C3 H3 109.1
C1 C4 C3 88.80(16)
C1 C4 H4A 113.8
C3 C4 H4A 113.8
C1 C4 H4B 113.8
C3 C4 H4B 113.8
H4A C4 H4B 111.1
O1 C5 C6 121.79(18)
O1 C5 C1 121.32(19)
C6 C5 C1 116.89(18)
C5 C6 H6A 109.5
C5 C6 H6B 109.5
H6A C6 H6B 109.5
C5 C6 H6C 109.5
H6A C6 H6C 109.5
H6B C6 H6C 109.5
C2 C7 H7A 109.5
C2 C7 H7B 109.5
H7A C7 H7B 109.5
C2 C7 H7C 109.5
H7A C7 H7C 109.5
H7B C7 H7C 109.5
C2 C8 H8A 109.5
C2 C8 H8B 109.5
H8A C8 H8B 109.5
C2 C8 H8C 109.5
H8A C8 H8C 109.5
H8B C8 H8C 109.5
C10 C9 C3 177.8(2)
C9 C10 H10 180.0

loop_
_geom_bond_atom_site_label_1
_geom_bond_atom_site_label_2
_geom_bond_distance
O1 C5 1.211(2)
C1 C5 1.508(3)
C1 C4 1.530(3)
C1 C2 1.581(3)
C1 H1 1.0000
C2 C8 1.522(3)
C2 C7 1.527(3)
C2 C3 1.565(3)
C3 C9 1.462(3)
C3 C4 1.546(3)
C3 H3 1.0000
C4 H4A 0.9900
C4 H4B 0.9900
C5 C6 1.490(3)
C6 H6A 0.9800
C6 H6B 0.9800
C6 H6C 0.9800
C7 H7A 0.9800
C7 H7B 0.9800
C7 H7C 0.9800
C8 H8A 0.9800
C8 H8B 0.9800
C8 H8C 0.9800
C9 C10 1.187(3)
C10 H10 0.9500

loop_
_geom_hbond_atom_site_label_D
_geom_hbond_atom_site_label_H
_geom_hbond_atom_site_label_A
_geom_hbond_site_symmetry_A
_geom_hbond_distance_DH
_geom_hbond_distance_HA
_geom_hbond_distance_DA
_geom_hbond_angle_DHA
_geom_hbond_publ_flag
C10 H10 O1 2_655 0.95 2.27 3.178(3) 160 yes
C6 H6C O1 4_456 0.98 2.50 3.369(3) 148 yes

loop_
_geom_torsion_atom_site_label_1
_geom_torsion_atom_site_label_2
_geom_torsion_atom_site_label_3
_geom_torsion_atom_site_label_4
_geom_torsion
C5 C1 C2 C8 -102.2(2)
C4 C1 C2 C8 135.74(19)
C5 C1 C2 C7 28.2(3)
C4 C1 C2 C7 -93.79(18)
C5 C1 C2 C3 141.16(18)
C4 C1 C2 C3 19.14(15)
C8 C2 C3 C9 100.1(2)
C7 C2 C3 C9 -29.3(3)
C1 C2 C3 C9 -142.01(19)
C8 C2 C3 C4 -136.85(18)
C7 C2 C3 C4 93.76(19)
C1 C2 C3 C4 -18.94(16)
C5 C1 C4 C3 -138.80(19)
C2 C1 C4 C3 -19.35(15)
C9 C3 C4 C1 143.80(19)
C2 C3 C4 C1 19.55(16)
C4 C1 C5 O1 1.1(3)
C2 C1 C5 O1 -103.3(2)
C4 C1 C5 C6 -179.31(18)
C2 C1 C5 C6 76.3(2)
C4 C3 C9 C10 49(6)
C2 C3 C9 C10 156(6)

loop_
_cod_related_entry_id
_cod_related_entry_database
_cod_related_entry_code
1 ChemSpider 21185498
